data_7713797
loop_
_publ_author_name
'Podchorodecka, Pamela'
'Dziuk, B\/la\.zej'
'Szostak, Roman'
'Szostak, Michal'
'Bisz, Elwira'

_publ_section_title
;
 IPr*Oxa -- A New Class of Sterically-Hindered, Wingtip-Flexible
 N,C-Chelating Oxazole-Donor N-Heterocyclic Carbene Ligands
;
_journal_name_full 'Dalton Transactions'
_journal_paper_doi 10.1039/D3DT02255B
_journal_year 2023
_chemical_formula_sum 'C45 H36 Cl2 N3 O2 Pd'
_chemical_formula_weight 828.07
_space_group_crystal_system monoclinic
_space_group_IT_number 11
_space_group_name_Hall '-P 2yb'
_space_group_name_H-M_alt 'P 1 21/m 1'
_atom_sites_solution_hydrogens geom
_audit_creation_method SHELXL-2014/7
_audit_update_record
;
2022-06-18 deposited with the CCDC.	2023-08-28 downloaded from the CCDC.
;
_cell_angle_alpha 90
_cell_angle_beta 111.209(13)
_cell_angle_gamma 90
_cell_formula_units_Z 2
_cell_length_a 12.7547(14)
_cell_length_b 14.6796(14)
_cell_length_c 13.0011(14)
_cell_measurement_reflns_used 4024
_cell_measurement_temperature 293(2)
_cell_measurement_theta_max 24.2670
_cell_measurement_theta_min 1.6870
_cell_volume 2269.4(5)
_computing_cell_refinement 'CrysAlisCCD (Oxford Diffraction Ltd., 2008)'
_computing_data_collection 'CrysAlisCCD (Oxford Diffraction Ltd., 2008)'
_computing_data_reduction 'CrysAlisCCD (Oxford Diffraction Ltd., 2008)'
_computing_molecular_graphics 'SHELXTL (Sheldrick, 2008)'
_computing_publication_material 'SHELXL-2014/7 (Sheldrick, 2014)'
_computing_structure_refinement 'SHELXL-2014/7 (Sheldrick, 2014)'
_computing_structure_solution 'SHELXS-2014/7 (Sheldrick, 2014)'
_diffrn_ambient_temperature 293(2)
_diffrn_detector_area_resol_mean 8.2765
_diffrn_measured_fraction_theta_full 0.944
_diffrn_measured_fraction_theta_max 0.940
_diffrn_measurement_device_type 'KM4 with Eos CCD'
_diffrn_measurement_method \w--scan
_diffrn_radiation_monochromator graphite
_diffrn_radiation_source 'fine-focus sealed tube'
_diffrn_radiation_type MoK\a
_diffrn_radiation_wavelength 0.71073
_diffrn_reflns_av_R_equivalents 0.1094
_diffrn_reflns_av_unetI/netI 0.2041
_diffrn_reflns_Laue_measured_fraction_full 0.944
_diffrn_reflns_Laue_measured_fraction_max 0.940
_diffrn_reflns_limit_h_max 15
_diffrn_reflns_limit_h_min -15
_diffrn_reflns_limit_k_max 18
_diffrn_reflns_limit_k_min -15
_diffrn_reflns_limit_l_max 16
_diffrn_reflns_limit_l_min -15
_diffrn_reflns_number 14329
_diffrn_reflns_point_group_measured_fraction_full 0.944
_diffrn_reflns_point_group_measured_fraction_max 0.940
_diffrn_reflns_theta_full 25.242
_diffrn_reflns_theta_max 26.000
_diffrn_reflns_theta_min 1.680
_exptl_absorpt_coefficient_mu 0.562
_exptl_absorpt_correction_T_max 1.00000
_exptl_absorpt_correction_T_min 0.47469
_exptl_absorpt_correction_type multi-scan
_exptl_absorpt_process_details
;
SCALE3 ABSPACK (Rigaku Oxford Diffraction, 2015).
;
_exptl_crystal_colour yellow
_exptl_crystal_density_diffrn 1.212
_exptl_crystal_density_method 'not measured'
_exptl_crystal_description plate
_exptl_crystal_F_000 846
_exptl_crystal_size_max 0.4
_exptl_crystal_size_mid 0.25
_exptl_crystal_size_min 0.1
_refine_diff_density_max 0.655
_refine_diff_density_min -0.746
_refine_diff_density_rms 0.110
_refine_ls_extinction_method none
_refine_ls_goodness_of_fit_ref 1.027
_refine_ls_hydrogen_treatment constr
_refine_ls_matrix_type full
_refine_ls_number_parameters 279
_refine_ls_number_reflns 4353
_refine_ls_number_restraints 6
_refine_ls_restrained_S_all 1.031
_refine_ls_R_factor_all 0.2005
_refine_ls_R_factor_gt 0.0903
_refine_ls_shift/su_max 0.003
_refine_ls_shift/su_mean 0.001
_refine_ls_structure_factor_coef Fsqd
_refine_ls_weighting_details 'w=1/[\s^2^(Fo^2^)+(0.1154P)^2^] where P=(Fo^2^+2Fc^2^)/3'
_refine_ls_weighting_scheme calc
_refine_ls_wR_factor_gt 0.2009
_refine_ls_wR_factor_ref 0.2334
_reflns_Friedel_coverage 0.000
_reflns_number_gt 1850
_reflns_number_total 4353
_reflns_threshold_expression 'I > 2\s(I)'
_cod_data_source_file d3dt02255b2.cif
_cod_data_source_block B124_a
_cod_original_sg_symbol_H-M 'P 21/m'
_cod_database_code 7713797
_shelx_shelxl_version_number 2014/7
_shelx_space_group_comment
;
The symmetry employed for this shelxl refinement is uniquely defined
by the following loop, which should always be used as a source of
symmetry information in preference to the above space-group names.
They are only intended as comments.
;
_exptl_absorpt_special_details
;
CrysAlisPro, Agilent Technologies,
Version 1.171.37.33c (release 11-04-2014 CrysAlis171 .NET)
(compiled Apr 11 2014,15:12:41)
Empirical absorption correction using spherical harmonics,
 implemented in SCALE3 ABSPACK scaling algorithm.
;

loop_
_space_group_symop_operation_xyz
'x, y, z'
'-x, y+1/2, -z'
'-x, -y, -z'
'x, -y-1/2, z'

loop_
_atom_site_label
_atom_site_type_symbol
_atom_site_fract_x
_atom_site_fract_y
_atom_site_fract_z
_atom_site_U_iso_or_equiv
_atom_site_adp_type
_atom_site_occupancy
_atom_site_site_symmetry_order
_atom_site_calc_flag
_atom_site_refinement_flags_posn
_atom_site_refinement_flags_adp
_atom_site_refinement_flags_occupancy
_atom_site_disorder_assembly
_atom_site_disorder_group
Pd1 Pd 0.72144(6) 0.2500 0.68830(6) 0.0503(4) Uani 1 2 d S T P . .
Cl1 Cl 0.8645(2) 0.2500 0.6238(2) 0.0703(9) Uani 1 2 d S T P . .
Cl2 Cl 0.8462(3) 0.2500 0.8689(3) 0.1032(13) Uani 1 2 d S T P . .
O1 O 0.8778(7) 0.2500 0.2137(8) 0.103(3) Uani 1 2 d S T P . .
O2 O 0.3968(5) 0.2500 0.6751(6) 0.0545(18) Uani 1 2 d S T P . .
N1 N 0.5777(7) 0.2500 0.4341(7) 0.044(2) Uani 1 2 d S T P . .
N2 N 0.4921(8) 0.2500 0.5480(8) 0.051(2) Uani 1 2 d S T P . .
N3 N 0.5843(7) 0.2500 0.7373(8) 0.048(2) Uani 1 2 d S T P . .
C1 C 0.5969(8) 0.2500 0.5425(8) 0.042(3) Uani 1 2 d S T P . .
C2 C 0.4576(9) 0.2500 0.3689(9) 0.052(3) Uani 1 2 d S T P . .
C3 C 0.4034(9) 0.2500 0.4430(10) 0.052(3) Uani 1 2 d S T P . .
C4 C 0.6583(8) 0.2500 0.3794(8) 0.042(3) Uani 1 2 d S T P . .
C5 C 0.6980(5) 0.3336(5) 0.3567(5) 0.0451(18) Uani 1 1 d . . . . .
C6 C 0.7704(5) 0.3331(5) 0.3003(5) 0.056(2) Uani 1 1 d . . . . .
H6 H 0.7959 0.3881 0.2826 0.067 Uiso 1 1 calc R U . . .
C7 C 0.8071(9) 0.2500 0.2683(9) 0.061(3) Uani 1 2 d S T P . .
C8 C 0.6577(6) 0.4247(5) 0.3877(6) 0.061(2) Uani 1 1 d . . . . .
H8 H 0.6384 0.4119 0.4527 0.073 Uiso 1 1 calc R U . . .
C9 C 0.7531(7) 0.4956(5) 0.4255(7) 0.057(2) Uani 1 1 d D . . . .
C10 C 0.8290(8) 0.4956(6) 0.5313(8) 0.075(2) Uani 1 1 d D . . . .
H10 H 0.8213 0.4533 0.5813 0.090 Uiso 1 1 calc R U . . .
C11 C 0.9160(8) 0.5565(7) 0.5652(9) 0.103(3) Uani 1 1 d D . . . .
H11 H 0.9651 0.5556 0.6384 0.123 Uiso 1 1 calc R U . . .
C12 C 0.9328(8) 0.6191(6) 0.4937(10) 0.091(3) Uani 1 1 d D . . . .
H12 H 0.9936 0.6589 0.5166 0.110 Uiso 1 1 calc R U . . .
C13 C 0.8577(8) 0.6204(6) 0.3894(10) 0.095(3) Uani 1 1 d D . . . .
H13 H 0.8655 0.6629 0.3396 0.115 Uiso 1 1 calc R U . . .
C14 C 0.7688(7) 0.5589(6) 0.3554(8) 0.085(3) Uani 1 1 d D . . . .
H14 H 0.7185 0.5610 0.2828 0.102 Uiso 1 1 calc R U . . .
C15 C 0.5486(6) 0.4589(5) 0.2988(8) 0.054(2) Uani 1 1 d . . . . .
C16 C 0.5307(7) 0.4589(5) 0.1926(9) 0.068(2) Uani 1 1 d . . . . .
H16 H 0.5870 0.4374 0.1692 0.081 Uiso 1 1 calc R U . . .
C17 C 0.4309(9) 0.4897(6) 0.1141(8) 0.092(3) Uani 1 1 d . . . . .
H17 H 0.4223 0.4906 0.0400 0.110 Uiso 1 1 calc R U . . .
C18 C 0.3451(8) 0.5188(6) 0.1456(10) 0.094(3) Uani 1 1 d . . . . .
H18 H 0.2771 0.5378 0.0933 0.113 Uiso 1 1 calc R U . . .
C19 C 0.3611(8) 0.5194(6) 0.2561(12) 0.099(3) Uani 1 1 d . . . . .
H19 H 0.3040 0.5401 0.2787 0.118 Uiso 1 1 calc R U . . .
C20 C 0.4624(8) 0.4893(6) 0.3347(7) 0.082(3) Uani 1 1 d . . . . .
H20 H 0.4728 0.4893 0.4093 0.098 Uiso 1 1 calc R U . . .
C21 C 0.4065(8) 0.2500 0.2457(7) 0.057(3) Uani 1 2 d S T P . .
H21A H 0.4562 0.2197 0.2162 0.086 Uiso 0.5 1 calc R U P . .
H21B H 0.3949 0.3117 0.2194 0.086 Uiso 0.5 1 calc R U P . .
H21C H 0.3357 0.2186 0.2225 0.086 Uiso 0.5 1 calc R U P . .
C22 C 0.2849(8) 0.2500 0.4257(8) 0.067(3) Uani 1 2 d S T P . .
H22A H 0.2429 0.2276 0.3530 0.100 Uiso 0.5 1 calc R U P . .
H22B H 0.2612 0.3110 0.4329 0.100 Uiso 0.5 1 calc R U P . .
H22C H 0.2718 0.2115 0.4795 0.100 Uiso 0.5 1 calc R U P . .
C23 C 0.4933(10) 0.2500 0.6558(10) 0.047(3) Uani 1 2 d S T P . .
C24 C 0.5525(9) 0.2500 0.8316(9) 0.049(3) Uani 1 2 d S T P . .
C25 C 0.4357(10) 0.2500 0.7891(9) 0.053(3) Uani 1 2 d S T P . .
C26 C 0.3769(10) 0.2500 0.8546(11) 0.080(4) Uani 1 2 d S T P . .
H26 H 0.2988 0.2500 0.8252 0.096 Uiso 1 2 calc R U P . .
C27 C 0.4321(12) 0.2500 0.9639(12) 0.087(4) Uani 1 2 d S T P . .
H27 H 0.3905 0.2500 1.0097 0.105 Uiso 1 2 calc R U P . .
C28 C 0.5481(12) 0.2500 1.0118(10) 0.079(4) Uani 1 2 d S T P . .
H28 H 0.5834 0.2500 1.0882 0.095 Uiso 1 2 calc R U P . .
C29 C 0.6121(11) 0.2500 0.9437(10) 0.073(4) Uani 1 2 d S T P . .
H29 H 0.6903 0.2500 0.9726 0.088 Uiso 1 2 calc R U P . .
C30 C 0.9158(14) 0.3063(12) 0.1729(16) 0.097(6) Uani 0.5 1 d . . P . .
H30A H 0.9832 0.3384 0.2183 0.116 Uiso 0.5 1 calc R U P . .
H30B H 0.8663 0.3384 0.1084 0.116 Uiso 0.5 1 calc R U P . .

loop_
_atom_site_aniso_label
_atom_site_aniso_U_11
_atom_site_aniso_U_22
_atom_site_aniso_U_33
_atom_site_aniso_U_23
_atom_site_aniso_U_13
_atom_site_aniso_U_12
Pd1 0.0382(6) 0.0674(7) 0.0424(7) 0.000 0.0110(5) 0.000
Cl1 0.0403(17) 0.107(2) 0.064(2) 0.000 0.0197(16) 0.000
Cl2 0.059(2) 0.186(4) 0.053(2) 0.000 0.0067(19) 0.000
O1 0.066(6) 0.177(11) 0.090(8) 0.000 0.058(6) 0.000
O2 0.042(5) 0.081(5) 0.044(5) 0.000 0.019(4) 0.000
N1 0.035(6) 0.049(5) 0.042(6) 0.000 0.008(5) 0.000
N2 0.059(7) 0.067(6) 0.040(7) 0.000 0.032(6) 0.000
N3 0.026(5) 0.060(5) 0.050(6) 0.000 0.003(5) 0.000
C1 0.035(7) 0.062(7) 0.024(7) 0.000 0.004(6) 0.000
C2 0.055(8) 0.046(6) 0.058(9) 0.000 0.025(8) 0.000
C3 0.045(7) 0.062(7) 0.045(8) 0.000 0.011(7) 0.000
C4 0.039(6) 0.051(7) 0.036(7) 0.000 0.015(6) 0.000
C5 0.049(5) 0.055(5) 0.038(5) 0.003(4) 0.024(4) 0.002(4)
C6 0.049(5) 0.058(5) 0.056(5) 0.002(4) 0.012(5) -0.008(4)
C7 0.049(7) 0.085(10) 0.056(8) 0.000 0.027(7) 0.000
C8 0.080(6) 0.047(5) 0.066(6) -0.001(4) 0.041(5) -0.015(5)
C9 0.070(6) 0.043(5) 0.067(6) 0.005(5) 0.035(6) 0.004(4)
C10 0.072(7) 0.069(6) 0.078(8) -0.006(6) 0.021(6) 0.006(6)
C11 0.069(8) 0.073(7) 0.151(11) -0.027(8) 0.022(7) 0.007(6)
C12 0.077(8) 0.054(7) 0.143(10) -0.019(7) 0.040(8) -0.005(6)
C13 0.085(8) 0.049(6) 0.149(11) 0.000(6) 0.038(8) -0.010(6)
C14 0.090(7) 0.063(6) 0.098(7) -0.006(6) 0.029(6) -0.017(5)
C15 0.045(5) 0.055(5) 0.057(6) 0.019(4) 0.015(5) 0.011(4)
C16 0.055(6) 0.088(6) 0.061(6) 0.019(5) 0.023(6) 0.007(5)
C17 0.095(8) 0.099(7) 0.076(8) 0.008(6) 0.024(8) 0.013(6)
C18 0.086(8) 0.092(7) 0.094(9) 0.008(7) 0.020(7) 0.028(6)
C19 0.059(7) 0.097(7) 0.143(10) -0.025(8) 0.040(8) 0.020(5)
C20 0.081(7) 0.086(6) 0.081(7) -0.026(5) 0.031(7) 0.009(6)
C21 0.050(7) 0.098(8) 0.022(7) 0.000 0.011(6) 0.000
C22 0.039(7) 0.114(9) 0.045(7) 0.000 0.011(6) 0.000
C23 0.049(8) 0.043(6) 0.052(9) 0.000 0.023(8) 0.000
C24 0.058(8) 0.065(7) 0.039(8) 0.000 0.036(7) 0.000
C25 0.059(8) 0.083(8) 0.030(7) 0.000 0.030(7) 0.000
C26 0.053(8) 0.144(12) 0.037(8) 0.000 0.009(8) 0.000
C27 0.079(11) 0.132(12) 0.063(11) 0.000 0.040(9) 0.000
C28 0.090(11) 0.120(11) 0.042(8) 0.000 0.040(9) 0.000
C29 0.087(10) 0.082(8) 0.036(8) 0.000 0.006(8) 0.000
C30 0.060(12) 0.127(15) 0.103(16) 0.011(12) 0.028(12) -0.040(10)

loop_
_atom_type_symbol
_atom_type_description
_atom_type_scat_dispersion_real
_atom_type_scat_dispersion_imag
_atom_type_scat_source
C C 0.0033 0.0016 'International Tables Vol C Tables 4.2.6.8 and 6.1.1.4'
H H 0.0000 0.0000 'International Tables Vol C Tables 4.2.6.8 and 6.1.1.4'
N N 0.0061 0.0033 'International Tables Vol C Tables 4.2.6.8 and 6.1.1.4'
O O 0.0106 0.0060 'International Tables Vol C Tables 4.2.6.8 and 6.1.1.4'
Pd Pd -0.9988 1.0072 'International Tables Vol C Tables 4.2.6.8 and 6.1.1.4'
Cl Cl 0.1484 0.1585 'International Tables Vol C Tables 4.2.6.8 and 6.1.1.4'

loop_
_geom_angle_atom_site_label_1
_geom_angle_atom_site_label_2
_geom_angle_atom_site_label_3
_geom_angle
_geom_angle_site_symmetry_1
_geom_angle_site_symmetry_3
_geom_angle_publ_flag
C1 Pd1 N3 79.6(4) . . ?
C1 Pd1 Cl1 96.9(3) . . ?
N3 Pd1 Cl1 176.5(3) . . ?
C1 Pd1 Cl2 171.7(3) . . ?
N3 Pd1 Cl2 92.0(3) . . ?
Cl1 Pd1 Cl2 91.43(11) . . ?
C30 O1 C30 89.2(19) . 4_565 ?
C30 O1 C7 135.0(9) . . ?
C30 O1 C7 135.0(9) 4_565 . ?
C23 O2 C25 101.7(8) . . ?
C1 N1 C2 111.4(8) . . ?
C1 N1 C4 128.7(8) . . ?
C2 N1 C4 119.8(8) . . ?
C1 N2 C23 113.5(10) . . ?
C1 N2 C3 113.8(8) . . ?
C23 N2 C3 132.7(9) . . ?
C23 N3 C24 105.2(8) . . ?
C23 N3 Pd1 111.5(7) . . ?
C24 N3 Pd1 143.3(8) . . ?
N1 C1 N2 104.2(8) . . ?
N1 C1 Pd1 141.5(8) . . ?
N2 C1 Pd1 114.2(8) . . ?
C3 C2 N1 106.3(9) . . ?
C3 C2 C21 128.0(10) . . ?
N1 C2 C21 125.6(9) . . ?
C2 C3 N2 104.2(9) . . ?
C2 C3 C22 130.8(10) . . ?
N2 C3 C22 125.0(10) . . ?
C5 C4 C5 122.5(9) . 4_565 ?
C5 C4 N1 118.7(4) . . ?
C5 C4 N1 118.7(4) 4_565 . ?
C6 C5 C4 118.3(7) . . ?
C6 C5 C8 119.9(6) . . ?
C4 C5 C8 121.7(6) . . ?
C5 C6 C7 121.2(7) . . ?
C5 C6 H6 119.4 . . ?
C7 C6 H6 119.4 . . ?
O1 C7 C6 120.9(5) . 4_565 ?
O1 C7 C6 120.9(5) . . ?
C6 C7 C6 118.2(10) 4_565 . ?
C15 C8 C5 112.6(6) . . ?
C15 C8 C9 114.5(6) . . ?
C5 C8 C9 111.8(6) . . ?
C15 C8 H8 105.7 . . ?
C5 C8 H8 105.7 . . ?
C9 C8 H8 105.7 . . ?
C10 C9 C14 116.7(7) . . ?
C10 C9 C8 120.7(8) . . ?
C14 C9 C8 122.5(8) . . ?
C9 C10 C11 121.4(8) . . ?
C9 C10 H10 119.3 . . ?
C11 C10 H10 119.3 . . ?
C10 C11 C12 121.6(10) . . ?
C10 C11 H11 119.2 . . ?
C12 C11 H11 119.2 . . ?
C13 C12 C11 117.4(9) . . ?
C13 C12 H12 121.3 . . ?
C11 C12 H12 121.3 . . ?
C12 C13 C14 120.8(9) . . ?
C12 C13 H13 119.6 . . ?
C14 C13 H13 119.6 . . ?
C9 C14 C13 122.0(8) . . ?
C9 C14 H14 119.0 . . ?
C13 C14 H14 119.0 . . ?
C16 C15 C20 119.1(7) . . ?
C16 C15 C8 123.8(7) . . ?
C20 C15 C8 117.1(8) . . ?
C15 C16 C17 122.4(8) . . ?
C15 C16 H16 118.8 . . ?
C17 C16 H16 118.8 . . ?
C18 C17 C16 120.1(9) . . ?
C18 C17 H17 119.9 . . ?
C16 C17 H17 119.9 . . ?
C17 C18 C19 118.8(9) . . ?
C17 C18 H18 120.6 . . ?
C19 C18 H18 120.6 . . ?
C20 C19 C18 120.7(9) . . ?
C20 C19 H19 119.7 . . ?
C18 C19 H19 119.7 . . ?
C19 C20 C15 118.8(8) . . ?
C19 C20 H20 120.6 . . ?
C15 C20 H20 120.6 . . ?
C2 C21 H21A 109.5 . . ?
C2 C21 H21B 109.5 . . ?
H21A C21 H21B 109.5 . . ?
C2 C21 H21C 109.5 . . ?
H21A C21 H21C 109.5 . . ?
H21B C21 H21C 109.5 . . ?
C3 C22 H22A 109.5 . . ?
C3 C22 H22B 109.5 . . ?
H22A C22 H22B 109.5 . . ?
C3 C22 H22C 109.5 . . ?
H22A C22 H22C 109.5 . . ?
H22B C22 H22C 109.5 . . ?
N3 C23 O2 118.2(10) . . ?
N3 C23 N2 121.2(10) . . ?
O2 C23 N2 120.7(10) . . ?
C29 C24 C25 121.5(10) . . ?
C29 C24 N3 133.7(11) . . ?
C25 C24 N3 104.9(9) . . ?
C26 C25 O2 128.5(11) . . ?
C26 C25 C24 121.4(10) . . ?
O2 C25 C24 110.1(9) . . ?
C25 C26 C27 118.8(11) . . ?
C25 C26 H26 120.6 . . ?
C27 C26 H26 120.6 . . ?
C26 C27 C28 123.0(12) . . ?
C26 C27 H27 118.5 . . ?
C28 C27 H27 118.5 . . ?
C27 C28 C29 119.2(11) . . ?
C27 C28 H28 120.4 . . ?
C29 C28 H28 120.4 . . ?
C24 C29 C28 116.3(11) . . ?
C24 C29 H29 121.9 . . ?
C28 C29 H29 121.9 . . ?
O1 C30 C30 45.4(9) . 4_565 ?
O1 C30 H30A 119.0 . . ?
C30 C30 H30A 119.0 4_565 . ?
O1 C30 H30B 119.0 . . ?
C30 C30 H30B 119.0 4_565 . ?
H30A C30 H30B 116.5 . . ?

loop_
_geom_bond_atom_site_label_1
_geom_bond_atom_site_label_2
_geom_bond_distance
_geom_bond_site_symmetry_2
_geom_bond_publ_flag
Pd1 C1 1.985(10) . ?
Pd1 N3 2.067(8) . ?
Pd1 Cl1 2.267(3) . ?
Pd1 Cl2 2.311(3) . ?
O1 C30 1.177(15) . ?
O1 C30 1.177(15) 4_565 ?
O1 C7 1.335(13) . ?
O2 C23 1.343(11) . ?
O2 C25 1.382(11) . ?
N1 C1 1.339(11) . ?
N1 C2 1.458(12) . ?
N1 C4 1.446(11) . ?
N2 C1 1.364(11) . ?
N2 C23 1.396(12) . ?
N2 C3 1.423(12) . ?
N3 C23 1.257(11) . ?
N3 C24 1.424(12) . ?
C2 C3 1.375(13) . ?
C2 C21 1.495(12) . ?
C3 C22 1.445(12) . ?
C4 C5 1.399(8) . ?
C4 C5 1.399(8) 4_565 ?
C5 C6 1.371(8) . ?
C5 C8 1.539(9) . ?
C6 C7 1.421(9) . ?
C6 H6 0.9300 . ?
C7 C6 1.421(9) 4_565 ?
C8 C15 1.537(10) . ?
C8 C9 1.540(9) . ?
C8 H8 0.9800 . ?
C9 C10 1.366(7) . ?
C9 C14 1.366(7) . ?
C10 C11 1.368(8) . ?
C10 H10 0.9300 . ?
C11 C12 1.378(8) . ?
C11 H11 0.9300 . ?
C12 C13 1.349(8) . ?
C12 H12 0.9300 . ?
C13 C14 1.390(8) . ?
C13 H13 0.9300 . ?
C14 H14 0.9300 . ?
C15 C16 1.315(10) . ?
C15 C20 1.413(10) . ?
C16 C17 1.388(11) . ?
C16 H16 0.9300 . ?
C17 C18 1.368(11) . ?
C17 H17 0.9300 . ?
C18 C19 1.375(12) . ?
C18 H18 0.9300 . ?
C19 C20 1.397(11) . ?
C19 H19 0.9300 . ?
C20 H20 0.9300 . ?
C21 H21A 0.9600 . ?
C21 H21B 0.9600 . ?
C21 H21C 0.9600 . ?
C22 H22A 0.9600 . ?
C22 H22B 0.9600 . ?
C22 H22C 0.9600 . ?
C24 C29 1.379(14) . ?
C24 C25 1.389(14) . ?
C25 C26 1.322(13) . ?
C26 C27 1.338(14) . ?
C26 H26 0.9300 . ?
C27 C28 1.382(15) . ?
C27 H27 0.9300 . ?
C28 C29 1.405(14) . ?
C28 H28 0.9300 . ?
C29 H29 0.9300 . ?
C30 C30 1.65(4) 4_565 ?
C30 H30A 0.9700 . ?
C30 H30B 0.9700 . ?

loop_
_geom_torsion_atom_site_label_1
_geom_torsion_atom_site_label_2
_geom_torsion_atom_site_label_3
_geom_torsion_atom_site_label_4
_geom_torsion
_geom_torsion_site_symmetry_1
_geom_torsion_site_symmetry_2
_geom_torsion_site_symmetry_3
_geom_torsion_site_symmetry_4
_geom_torsion_publ_flag
C2 N1 C1 N2 0.000(3) . . . . ?
C4 N1 C1 N2 180.000(3) . . . . ?
C2 N1 C1 Pd1 180.000(2) . . . . ?
C4 N1 C1 Pd1 0.000(3) . . . . ?
C23 N2 C1 N1 180.000(3) . . . . ?
C3 N2 C1 N1 0.000(3) . . . . ?
C23 N2 C1 Pd1 0.000(3) . . . . ?
C3 N2 C1 Pd1 180.000(1) . . . . ?
C1 N1 C2 C3 0.000(3) . . . . ?
C4 N1 C2 C3 180.000(2) . . . . ?
C1 N1 C2 C21 180.000(2) . . . . ?
C4 N1 C2 C21 0.000(2) . . . . ?
N1 C2 C3 N2 0.000(2) . . . . ?
C21 C2 C3 N2 180.000(3) . . . . ?
N1 C2 C3 C22 180.000(2) . . . . ?
C21 C2 C3 C22 0.000(3) . . . . ?
C1 N2 C3 C2 0.000(2) . . . . ?
C23 N2 C3 C2 180.000(3) . . . . ?
C1 N2 C3 C22 180.000(3) . . . . ?
C23 N2 C3 C22 0.000(4) . . . . ?
C1 N1 C4 C5 -88.3(7) . . . . ?
C2 N1 C4 C5 91.7(7) . . . . ?
C1 N1 C4 C5 88.3(7) . . . 4_565 ?
C2 N1 C4 C5 -91.7(7) . . . 4_565 ?
C5 C4 C5 C6 6.5(13) 4_565 . . . ?
N1 C4 C5 C6 -177.1(7) . . . . ?
C5 C4 C5 C8 -176.8(6) 4_565 . . . ?
N1 C4 C5 C8 -0.4(11) . . . . ?
C4 C5 C6 C7 -1.8(11) . . . . ?
C8 C5 C6 C7 -178.6(7) . . . . ?
C30 O1 C7 C6 174.9(16) . . . 4_565 ?
C30 O1 C7 C6 8(2) 4_565 . . 4_565 ?
C30 O1 C7 C6 -8(2) . . . . ?
C30 O1 C7 C6 -174.9(16) 4_565 . . . ?
C5 C6 C7 O1 -179.8(8) . . . . ?
C5 C6 C7 C6 -2.5(13) . . . 4_565 ?
C6 C5 C8 C15 90.7(7) . . . . ?
C4 C5 C8 C15 -86.0(8) . . . . ?
C6 C5 C8 C9 -39.9(9) . . . . ?
C4 C5 C8 C9 143.5(7) . . . . ?
C15 C8 C9 C10 148.2(7) . . . . ?
C5 C8 C9 C10 -82.3(8) . . . . ?
C15 C8 C9 C14 -34.1(10) . . . . ?
C5 C8 C9 C14 95.4(8) . . . . ?
C14 C9 C10 C11 0.3(11) . . . . ?
C8 C9 C10 C11 178.1(7) . . . . ?
C9 C10 C11 C12 -1.6(13) . . . . ?
C10 C11 C12 C13 2.2(13) . . . . ?
C11 C12 C13 C14 -1.7(14) . . . . ?
C10 C9 C14 C13 0.2(12) . . . . ?
C8 C9 C14 C13 -177.5(7) . . . . ?
C12 C13 C14 C9 0.5(14) . . . . ?
C5 C8 C15 C16 -45.1(9) . . . . ?
C9 C8 C15 C16 84.0(9) . . . . ?
C5 C8 C15 C20 132.9(7) . . . . ?
C9 C8 C15 C20 -97.9(7) . . . . ?
C20 C15 C16 C17 1.6(12) . . . . ?
C8 C15 C16 C17 179.6(7) . . . . ?
C15 C16 C17 C18 -2.2(13) . . . . ?
C16 C17 C18 C19 2.0(14) . . . . ?
C17 C18 C19 C20 -1.2(15) . . . . ?
C18 C19 C20 C15 0.6(13) . . . . ?
C16 C15 C20 C19 -0.8(12) . . . . ?
C8 C15 C20 C19 -178.9(7) . . . . ?
C24 N3 C23 O2 0.000(3) . . . . ?
Pd1 N3 C23 O2 180.000(2) . . . . ?
C24 N3 C23 N2 180.000(3) . . . . ?
Pd1 N3 C23 N2 0.000(4) . . . . ?
C25 O2 C23 N3 0.000(3) . . . . ?
C25 O2 C23 N2 180.000(3) . . . . ?
C1 N2 C23 N3 0.000(4) . . . . ?
C3 N2 C23 N3 180.000(4) . . . . ?
C1 N2 C23 O2 180.000(3) . . . . ?
C3 N2 C23 O2 0.000(5) . . . . ?
C23 N3 C24 C29 180.000(6) . . . . ?
Pd1 N3 C24 C29 0.000(8) . . . . ?
C23 N3 C24 C25 0.000(4) . . . . ?
Pd1 N3 C24 C25 180.000(6) . . . . ?
C23 O2 C25 C26 180.000(5) . . . . ?
C23 O2 C25 C24 0.000(4) . . . . ?
C29 C24 C25 C26 0.000(7) . . . . ?
N3 C24 C25 C26 180.000(5) . . . . ?
C29 C24 C25 O2 180.000(4) . . . . ?
N3 C24 C25 O2 0.000(4) . . . . ?
O2 C25 C26 C27 180.000(7) . . . . ?
C24 C25 C26 C27 0.000(7) . . . . ?
C25 C26 C27 C28 0.000(7) . . . . ?
C26 C27 C28 C29 0.000(8) . . . . ?
C25 C24 C29 C28 0.000(7) . . . . ?
N3 C24 C29 C28 180.000(7) . . . . ?
C27 C28 C29 C24 0.000(7) . . . . ?
C7 O1 C30 C30 -171(3) . . . 4_565 ?
